data_7716819
loop_
_publ_author_name
'Avagyan, Nane A.'
'Lemport, Pavel S.'
'Polikovskiy, Trofim A.'
'Tsorieva, Alisia V.'
'Metlin, Mikhail T.'
'Taydakov, Ilya V.'
'Zonov, Roman V.'
'Lyssenko, Konstantin A.'
'Vokuev, Mikhail F.'
'Rodin, Igor A.'
'Tarasevich, Boris N.'
'Ustynyuk, Yuri A.'
'Nenajdenko, Valentine G.'

_publ_section_title
;
 4,7-Substituted 1,10-phenanthroline-2,9-dicarboxamides: photophysics of
 ligands and their complexes with the Eu-Gd-Tb triad.
;
_journal_issue 34
_journal_name_full 'Dalton transactions (Cambridge, England : 2003)'
_journal_page_first 14469
_journal_page_last 14480
_journal_paper_doi 10.1039/d4dt01698j
_journal_volume 53
_journal_year 2024
_chemical_formula_moiety 'C32 H28 Eu F2 N7 O11, C2 H3 N'
_chemical_formula_sum 'C34 H31 Eu F2 N8 O11'
_chemical_formula_weight 917.63
_space_group_crystal_system orthorhombic
_space_group_IT_number 61
_space_group_name_Hall '-P 2ac 2ab'
_space_group_name_H-M_alt 'P b c a'
_atom_sites_solution_hydrogens geom
_atom_sites_solution_primary dual
_audit_creation_date 2023-09-05
_audit_creation_method
;
Olex2 1.5
(compiled 2023.03.06 svn.rbb2c1857 for OlexSys, GUI svn.r6748)
;
_audit_update_record
;
2024-05-23 deposited with the CCDC.	2024-08-06 downloaded from the CCDC.
;
_cell_angle_alpha 90
_cell_angle_beta 90
_cell_angle_gamma 90
_cell_formula_units_Z 8
_cell_length_a 18.3692(5)
_cell_length_b 17.0513(4)
_cell_length_c 23.5281(8)
_cell_measurement_reflns_used 9835
_cell_measurement_temperature 107.00
_cell_measurement_theta_max 30.23
_cell_measurement_theta_min 2.38
_cell_volume 7369.4(4)
_computing_cell_refinement 'SAINT V8.40B (?, 2016)'
_computing_data_reduction 'SAINT V8.40B (?, 2016)'
_computing_molecular_graphics 'Olex2 1.5 (Dolomanov et al., 2009)'
_computing_publication_material 'Olex2 1.5 (Dolomanov et al., 2009)'
_computing_structure_refinement 'XL  (Sheldrick, 2008)'
_computing_structure_solution 'SHELXT 2018/2 (Sheldrick, 2018)'
_diffrn_ambient_temperature 107.00
_diffrn_detector 'Photon III detector'
_diffrn_measured_fraction_theta_full 1.000
_diffrn_measured_fraction_theta_max 1.000
_diffrn_measurement_device 'three-circle diffractometer'
_diffrn_measurement_device_type 'Bruker D8 Quest with Photon III detector'
_diffrn_measurement_method '\f and \w scans'
_diffrn_radiation_monochromator 'mirror optics'
_diffrn_radiation_probe x-ray
_diffrn_radiation_type MoK\a
_diffrn_radiation_wavelength 0.71073
_diffrn_reflns_av_R_equivalents 0.0836
_diffrn_reflns_av_unetI/netI 0.0489
_diffrn_reflns_Laue_measured_fraction_full 1.000
_diffrn_reflns_Laue_measured_fraction_max 1.000
_diffrn_reflns_limit_h_max 25
_diffrn_reflns_limit_h_min -22
_diffrn_reflns_limit_k_max 23
_diffrn_reflns_limit_k_min -22
_diffrn_reflns_limit_l_max 32
_diffrn_reflns_limit_l_min -32
_diffrn_reflns_number 70545
_diffrn_reflns_point_group_measured_fraction_full 1.000
_diffrn_reflns_point_group_measured_fraction_max 1.000
_diffrn_reflns_theta_full 25.242
_diffrn_reflns_theta_max 28.997
_diffrn_reflns_theta_min 1.731
_diffrn_source 'microfocus sealed X-ray tube'
_diffrn_source_current 1.4
_diffrn_source_power 0.07
_diffrn_source_type 'Incoatec I\ms'
_diffrn_source_voltage 50.0
_diffrn_standards_number 0
_exptl_absorpt_coefficient_mu 1.783
_exptl_absorpt_correction_T_max 0.6478
_exptl_absorpt_correction_T_min 0.5095
_exptl_absorpt_correction_type multi-scan
_exptl_absorpt_process_details
;
SADABS-2016/2 (Bruker,2016/2) was used for absorption correction.
wR2(int) was 0.1325 before and 0.0734 after correction.
The Ratio of minimum to maximum transmission is 0.7865.
The \l/2 correction factor is Not present.
;
_exptl_crystal_colour colourless
_exptl_crystal_density_diffrn 1.654
_exptl_crystal_description block
_exptl_crystal_F_000 3680
_exptl_crystal_size_max 0.327
_exptl_crystal_size_mid 0.284
_exptl_crystal_size_min 0.14
_refine_diff_density_max 1.254
_refine_diff_density_min -0.502
_refine_diff_density_rms 0.111
_refine_ls_extinction_method none
_refine_ls_goodness_of_fit_ref 1.028
_refine_ls_hydrogen_treatment constr
_refine_ls_matrix_type full
_refine_ls_number_parameters 510
_refine_ls_number_reflns 9788
_refine_ls_number_restraints 0
_refine_ls_restrained_S_all 1.028
_refine_ls_R_factor_all 0.0438
_refine_ls_R_factor_gt 0.0334
_refine_ls_shift/su_max 0.004
_refine_ls_shift/su_mean 0.000
_refine_ls_structure_factor_coef Fsqd
_refine_ls_weighting_details 'w=1/[\s^2^(Fo^2^)+(0.0191P)^2^+12.4834P] where P=(Fo^2^+2Fc^2^)/3'
_refine_ls_weighting_scheme calc
_refine_ls_wR_factor_gt 0.0726
_refine_ls_wR_factor_ref 0.0796
_reflns_Friedel_coverage 0.000
_reflns_number_gt 7993
_reflns_number_total 9788
_reflns_threshold_expression 'I > 2\s(I)'
_cod_data_source_file d4dt01698j2.cif
_cod_data_source_block a
_cod_depositor_comments 'Adding full bibliography for 7716819--7716821.cif.'
_cod_database_code 7716819
_shelx_shelxl_version_number 2018/3
_shelx_space_group_comment
;
The symmetry employed for this shelxl refinement is uniquely defined
by the following loop, which should always be used as a source of
symmetry information in preference to the above space-group names.
They are only intended as comments.
;
_shelx_estimated_absorpt_t_max 0.788
_shelx_estimated_absorpt_t_min 0.593
_olex2_refinement_description
;
1. Fixed Uiso
 At 1.2 times of:
  All C(H) groups, All C(H,H) groups
 At 1.5 times of:
  All C(H,H,H) groups
2.a Secondary CH2 refined with riding coordinates:
 C24(H24A,H24B), C34(H34A,H34B)
2.b Aromatic/amide H refined with riding coordinates:
 C3(H3), C6(H6), C7(H7), C10(H10), C18(H18), C19(H19), C21(H21), C22(H22),
 C29(H29), C30(H30), C32(H32), C33(H33)
2.c Idealised Me refined as rotating group:
 C01H(H01A,H01B,H01C), C23(H23A,H23B,H23C), C25(H25A,H25B,H25C), C35(H35A,H35B,
 H35C), C2S(H2SA,H2SB,H2SC)
;
_olex2_submission_special_instructions 'No special instructions were received'

loop_
_space_group_symop_operation_xyz
'x, y, z'
'-x+1/2, -y, z+1/2'
'-x, y+1/2, -z+1/2'
'x+1/2, -y+1/2, -z'
'-x, -y, -z'
'x-1/2, y, -z-1/2'
'x, -y-1/2, z-1/2'
'-x-1/2, y-1/2, z'

loop_
_atom_site_label
_atom_site_type_symbol
_atom_site_fract_x
_atom_site_fract_y
_atom_site_fract_z
_atom_site_U_iso_or_equiv
_atom_site_adp_type
_atom_site_occupancy
_atom_site_site_symmetry_order
_atom_site_calc_flag
_atom_site_refinement_flags_posn
_atom_site_refinement_flags_adp
_atom_site_refinement_flags_occupancy
_atom_site_disorder_assembly
_atom_site_disorder_group
Eu1 Eu 0.56735(2) 0.41079(2) 0.29002(2) 0.01172(4) Uani 1 1 d . . . . .
F1 F 0.29070(9) 0.50285(12) 0.46375(8) 0.0259(4) Uani 1 1 d . . . . .
F2 F 0.59976(10) 0.30544(11) 0.56194(7) 0.0261(4) Uani 1 1 d . . . . .
O1N O 0.66787(12) 0.39749(13) 0.21768(9) 0.0214(5) Uani 1 1 d . . . . .
O2N O 0.59345(11) 0.49358(13) 0.20535(9) 0.0209(4) Uani 1 1 d . . . . .
O3N O 0.67517(12) 0.46752(15) 0.14074(9) 0.0271(5) Uani 1 1 d . . . . .
O004 O 0.65477(10) 0.31033(11) 0.31673(8) 0.0148(4) Uani 1 1 d . . . . .
O4N O 0.48665(11) 0.29655(12) 0.30509(9) 0.0198(4) Uani 1 1 d . . . . .
O5N O 0.53211(11) 0.31028(12) 0.22087(9) 0.0191(4) Uani 1 1 d . . . . .
O6N O 0.46377(12) 0.20916(13) 0.23977(11) 0.0288(5) Uani 1 1 d . . . . .
O7N O 0.68039(11) 0.47631(12) 0.32696(9) 0.0177(4) Uani 1 1 d . . . . .
O8N O 0.58227(11) 0.54426(12) 0.33684(9) 0.0208(4) Uani 1 1 d . . . . .
O009 O 0.45726(10) 0.46414(12) 0.25018(8) 0.0155(4) Uani 1 1 d . . . . .
O9N O 0.68392(12) 0.58751(13) 0.37249(10) 0.0248(5) Uani 1 1 d . . . . .
N1 N 0.46113(12) 0.45102(13) 0.35903(10) 0.0129(4) Uani 1 1 d . . . . .
N1N N 0.64663(13) 0.45326(15) 0.18640(10) 0.0171(5) Uani 1 1 d . . . . .
N2N N 0.49299(13) 0.26968(14) 0.25472(11) 0.0188(5) Uani 1 1 d . . . . .
N3N N 0.64965(13) 0.53793(14) 0.34607(10) 0.0175(5) Uani 1 1 d . . . . .
N12 N 0.57948(12) 0.37535(13) 0.39664(10) 0.0128(4) Uani 1 1 d . . . . .
N16 N 0.36306(12) 0.54875(14) 0.24770(10) 0.0140(5) Uani 1 1 d . . . . .
N27 N 0.75583(12) 0.29674(14) 0.37046(10) 0.0151(5) Uani 1 1 d . . . . .
C01H C 0.92031(18) 0.3849(2) 0.56738(14) 0.0297(8) Uani 1 1 d . . . . .
H01A H 0.937568 0.337431 0.586605 0.044 Uiso 1 1 calc R U . . .
H01B H 0.889234 0.414970 0.593294 0.044 Uiso 1 1 calc R U . . .
H01C H 0.962121 0.417012 0.556064 0.044 Uiso 1 1 calc R U . . .
C2 C 0.40271(15) 0.48817(16) 0.33896(12) 0.0140(5) Uani 1 1 d . . . . .
C3 C 0.34256(15) 0.50633(16) 0.37347(12) 0.0158(5) Uani 1 1 d . . . . .
H3 H 0.300709 0.531613 0.358409 0.019 Uiso 1 1 calc R U . . .
C4 C 0.34676(15) 0.48620(17) 0.42935(13) 0.0182(6) Uani 1 1 d . . . . .
C5 C 0.40732(15) 0.44938(16) 0.45313(12) 0.0143(5) Uani 1 1 d . . . . .
C6 C 0.41389(16) 0.42840(17) 0.51183(12) 0.0167(6) Uani 1 1 d . . . . .
H6 H 0.375719 0.441097 0.537467 0.020 Uiso 1 1 calc R U . . .
C7 C 0.47358(16) 0.39084(17) 0.53122(12) 0.0171(6) Uani 1 1 d . . . . .
H7 H 0.477371 0.377670 0.570342 0.021 Uiso 1 1 calc R U . . .
C8 C 0.53139(15) 0.37074(16) 0.49278(12) 0.0147(5) Uani 1 1 d . . . . .
C9 C 0.59364(16) 0.32858(17) 0.50771(12) 0.0175(6) Uani 1 1 d . . . . .
C10 C 0.64657(16) 0.30971(17) 0.46971(12) 0.0179(6) Uani 1 1 d . . . . .
H10 H 0.688078 0.280171 0.480750 0.022 Uiso 1 1 calc R U . . .
C11 C 0.63751(15) 0.33552(16) 0.41372(12) 0.0145(5) Uani 1 1 d . . . . .
C13 C 0.52694(15) 0.39234(16) 0.43491(12) 0.0138(5) Uani 1 1 d . . . . .
C14 C 0.46373(15) 0.43256(15) 0.41431(11) 0.0125(5) Uani 1 1 d . . . . .
C15 C 0.40882(15) 0.50209(16) 0.27559(12) 0.0147(5) Uani 1 1 d . . . . .
C17 C 0.32039(15) 0.60845(16) 0.27550(12) 0.0147(5) Uani 1 1 d . . . . .
C18 C 0.35558(16) 0.66869(17) 0.30375(12) 0.0165(6) Uani 1 1 d . . . . .
H18 H 0.407234 0.671313 0.304144 0.020 Uiso 1 1 calc R U . . .
C19 C 0.31458(16) 0.72508(17) 0.33141(12) 0.0169(6) Uani 1 1 d . . . . .
H19 H 0.338528 0.766993 0.350335 0.020 Uiso 1 1 calc R U . . .
C20 C 0.23877(16) 0.72148(17) 0.33201(12) 0.0179(6) Uani 1 1 d . . . . .
C21 C 0.20463(15) 0.66092(17) 0.30272(12) 0.0171(6) Uani 1 1 d . . . . .
H21 H 0.152980 0.658174 0.302263 0.021 Uiso 1 1 calc R U . . .
C22 C 0.24482(15) 0.60453(17) 0.27421(12) 0.0159(5) Uani 1 1 d . . . . .
H22 H 0.221007 0.563665 0.254014 0.019 Uiso 1 1 calc R U . . .
C23 C 0.19614(18) 0.78372(19) 0.36310(14) 0.0256(7) Uani 1 1 d . . . . .
H23A H 0.144518 0.779466 0.353054 0.038 Uiso 1 1 calc R U . . .
H23B H 0.214289 0.835662 0.352288 0.038 Uiso 1 1 calc R U . . .
H23C H 0.201918 0.776461 0.404176 0.038 Uiso 1 1 calc R U . . .
C24 C 0.36692(16) 0.55194(17) 0.18477(12) 0.0170(6) Uani 1 1 d . . . . .
H24A H 0.317705 0.562217 0.169314 0.020 Uiso 1 1 calc R U . . .
H24B H 0.383369 0.500482 0.170123 0.020 Uiso 1 1 calc R U . . .
C25 C 0.41885(18) 0.6155(2) 0.16425(14) 0.0261(7) Uani 1 1 d . . . . .
H25A H 0.417536 0.618140 0.122650 0.039 Uiso 1 1 calc R U . . .
H25B H 0.468418 0.603180 0.176786 0.039 Uiso 1 1 calc R U . . .
H25C H 0.404030 0.666238 0.180097 0.039 Uiso 1 1 calc R U . . .
C26 C 0.68535(15) 0.31371(16) 0.36397(12) 0.0145(5) Uani 1 1 d . . . . .
C28 C 0.79718(15) 0.31938(17) 0.41960(12) 0.0161(5) Uani 1 1 d . . . . .
C29 C 0.79967(15) 0.39710(17) 0.43634(13) 0.0185(6) Uani 1 1 d . . . . .
H29 H 0.774255 0.435924 0.415250 0.022 Uiso 1 1 calc R U . . .
C30 C 0.83942(16) 0.41804(19) 0.48404(14) 0.0225(6) Uani 1 1 d . . . . .
H30 H 0.840875 0.471402 0.495587 0.027 Uiso 1 1 calc R U . . .
C31 C 0.87707(16) 0.3622(2) 0.51512(13) 0.0223(6) Uani 1 1 d . . . . .
C32 C 0.87545(16) 0.28472(19) 0.49687(13) 0.0231(7) Uani 1 1 d . . . . .
H32 H 0.902011 0.246134 0.517314 0.028 Uiso 1 1 calc R U . . .
C33 C 0.83561(16) 0.26265(18) 0.44918(13) 0.0195(6) Uani 1 1 d . . . . .
H33 H 0.834776 0.209491 0.437101 0.023 Uiso 1 1 calc R U . . .
C34 C 0.79637(16) 0.26982(17) 0.32009(12) 0.0171(6) Uani 1 1 d . . . . .
H34A H 0.763024 0.241039 0.294448 0.021 Uiso 1 1 calc R U . . .
H34B H 0.835331 0.233285 0.332097 0.021 Uiso 1 1 calc R U . . .
C35 C 0.82980(17) 0.33826(18) 0.28836(13) 0.0211(6) Uani 1 1 d . . . . .
H35A H 0.852495 0.319277 0.253259 0.032 Uiso 1 1 calc R U . . .
H35B H 0.866764 0.363307 0.312286 0.032 Uiso 1 1 calc R U . . .
H35C H 0.791771 0.376439 0.279001 0.032 Uiso 1 1 calc R U . . .
N1S N 0.5956(3) 0.3751(3) 0.00689(19) 0.0640(12) Uani 1 1 d . . . . .
C1S C 0.5599(3) 0.3819(3) 0.04629(19) 0.0446(10) Uani 1 1 d . . . . .
C2S C 0.5144(2) 0.3905(3) 0.09601(18) 0.0482(11) Uani 1 1 d . . . . .
H2SA H 0.463131 0.390960 0.084521 0.072 Uiso 1 1 calc R U . . .
H2SB H 0.526194 0.439937 0.115221 0.072 Uiso 1 1 calc R U . . .
H2SC H 0.523054 0.346612 0.122000 0.072 Uiso 1 1 calc R U . . .

loop_
_atom_site_aniso_label
_atom_site_aniso_U_11
_atom_site_aniso_U_22
_atom_site_aniso_U_33
_atom_site_aniso_U_23
_atom_site_aniso_U_13
_atom_site_aniso_U_12
Eu1 0.01165(7) 0.01298(7) 0.01054(7) 0.00015(5) 0.00051(5) 0.00104(5)
F1 0.0186(9) 0.0384(11) 0.0206(9) 0.0028(8) 0.0099(7) 0.0087(8)
F2 0.0294(10) 0.0380(11) 0.0109(8) 0.0063(7) -0.0008(7) 0.0067(8)
O1N 0.0246(11) 0.0213(11) 0.0184(11) 0.0019(8) 0.0049(8) 0.0039(9)
O2N 0.0150(10) 0.0252(12) 0.0224(11) 0.0068(9) 0.0038(8) 0.0046(8)
O3N 0.0218(11) 0.0421(14) 0.0174(11) 0.0056(10) 0.0046(9) -0.0048(10)
O004 0.0165(10) 0.0147(10) 0.0133(9) 0.0003(7) -0.0014(7) 0.0010(7)
O4N 0.0189(11) 0.0189(11) 0.0215(11) -0.0008(8) 0.0013(8) -0.0017(8)
O5N 0.0192(10) 0.0198(11) 0.0183(10) -0.0021(8) -0.0002(8) -0.0007(8)
O6N 0.0223(12) 0.0208(12) 0.0432(15) -0.0107(10) -0.0013(10) -0.0058(9)
O7N 0.0174(10) 0.0149(10) 0.0206(11) -0.0011(8) 0.0009(8) -0.0005(8)
O8N 0.0180(11) 0.0196(11) 0.0250(11) -0.0027(9) 0.0034(8) 0.0010(8)
O009 0.0146(9) 0.0189(10) 0.0130(9) -0.0019(8) -0.0009(7) 0.0031(8)
O9N 0.0268(12) 0.0248(12) 0.0228(11) -0.0084(9) 0.0045(9) -0.0105(9)
N1 0.0128(11) 0.0122(11) 0.0136(11) 0.0004(8) 0.0015(8) -0.0009(8)
N1N 0.0159(12) 0.0210(13) 0.0143(11) -0.0008(9) -0.0009(9) -0.0044(10)
N2N 0.0123(11) 0.0164(12) 0.0276(14) -0.0017(10) -0.0013(10) 0.0015(9)
N3N 0.0213(13) 0.0189(12) 0.0123(11) 0.0000(9) 0.0056(9) -0.0062(10)
N12 0.0136(11) 0.0141(11) 0.0108(11) -0.0008(8) 0.0006(8) -0.0006(9)
N16 0.0141(11) 0.0154(12) 0.0124(11) -0.0005(9) 0.0007(9) 0.0020(9)
N27 0.0142(11) 0.0164(12) 0.0147(11) -0.0015(9) -0.0013(9) 0.0022(9)
C01H 0.0234(17) 0.043(2) 0.0222(16) -0.0128(15) -0.0033(13) 0.0020(14)
C2 0.0124(13) 0.0156(14) 0.0141(13) 0.0005(10) 0.0023(10) -0.0015(10)
C3 0.0131(13) 0.0154(14) 0.0190(14) 0.0020(11) 0.0033(10) -0.0010(10)
C4 0.0143(14) 0.0195(15) 0.0209(15) -0.0020(11) 0.0081(11) 0.0001(11)
C5 0.0157(13) 0.0116(13) 0.0155(13) -0.0023(10) 0.0026(10) -0.0036(10)
C6 0.0193(14) 0.0162(14) 0.0144(13) -0.0018(10) 0.0045(11) -0.0018(11)
C7 0.0206(15) 0.0180(14) 0.0128(13) -0.0003(10) 0.0032(11) -0.0036(11)
C8 0.0172(14) 0.0143(13) 0.0125(13) 0.0001(10) 0.0003(10) -0.0027(10)
C9 0.0208(14) 0.0200(15) 0.0116(13) 0.0033(11) -0.0011(11) -0.0014(11)
C10 0.0182(14) 0.0182(14) 0.0175(14) 0.0014(11) -0.0023(11) 0.0018(11)
C11 0.0135(13) 0.0141(13) 0.0160(13) 0.0005(10) 0.0008(10) -0.0006(10)
C13 0.0139(13) 0.0117(13) 0.0159(13) -0.0004(10) -0.0005(10) -0.0019(10)
C14 0.0134(13) 0.0116(12) 0.0126(12) -0.0021(10) 0.0007(10) -0.0015(10)
C15 0.0126(13) 0.0136(13) 0.0179(13) 0.0008(10) -0.0002(10) -0.0018(10)
C17 0.0152(13) 0.0143(13) 0.0145(13) 0.0017(10) 0.0009(10) 0.0036(10)
C18 0.0145(13) 0.0173(14) 0.0177(14) 0.0035(11) -0.0006(10) -0.0016(11)
C19 0.0207(14) 0.0149(14) 0.0151(13) 0.0032(11) -0.0021(11) 0.0005(11)
C20 0.0208(14) 0.0186(14) 0.0143(13) 0.0036(11) 0.0002(11) 0.0054(11)
C21 0.0117(13) 0.0217(15) 0.0180(14) 0.0062(11) -0.0003(10) 0.0019(11)
C22 0.0137(13) 0.0188(14) 0.0153(13) 0.0029(10) -0.0022(10) 0.0004(10)
C23 0.0274(17) 0.0272(17) 0.0223(16) -0.0019(13) 0.0031(13) 0.0066(13)
C24 0.0176(14) 0.0206(15) 0.0128(13) -0.0004(11) -0.0019(10) 0.0038(11)
C25 0.0295(17) 0.0277(17) 0.0209(16) 0.0044(13) 0.0041(13) -0.0029(13)
C26 0.0167(13) 0.0097(12) 0.0171(13) 0.0019(10) 0.0006(10) -0.0004(10)
C28 0.0104(12) 0.0210(14) 0.0167(13) -0.0027(11) 0.0002(10) 0.0034(10)
C29 0.0139(13) 0.0206(15) 0.0211(14) -0.0029(11) -0.0004(11) 0.0025(11)
C30 0.0166(14) 0.0240(16) 0.0268(16) -0.0099(13) 0.0031(12) 0.0011(12)
C31 0.0135(14) 0.0310(17) 0.0225(15) -0.0099(13) -0.0008(11) 0.0021(12)
C32 0.0199(15) 0.0305(18) 0.0188(15) -0.0026(13) -0.0042(12) 0.0094(12)
C33 0.0182(14) 0.0207(15) 0.0195(14) -0.0015(11) -0.0021(11) 0.0048(11)
C34 0.0167(14) 0.0165(14) 0.0181(14) -0.0024(11) -0.0007(11) 0.0033(11)
C35 0.0202(15) 0.0205(15) 0.0225(15) 0.0000(12) 0.0045(12) 0.0028(12)
N1S 0.085(3) 0.058(3) 0.049(3) 0.003(2) 0.002(2) -0.013(2)
C1S 0.061(3) 0.037(2) 0.036(2) 0.0091(18) -0.015(2) -0.014(2)
C2S 0.052(3) 0.059(3) 0.034(2) 0.0060(19) -0.0206(19) -0.016(2)

loop_
_atom_type_symbol
_atom_type_description
_atom_type_scat_dispersion_real
_atom_type_scat_dispersion_imag
_atom_type_scat_source
C C 0.0033 0.0016 'International Tables Vol C Tables 4.2.6.8 and 6.1.1.4'
H H 0.0000 0.0000 'International Tables Vol C Tables 4.2.6.8 and 6.1.1.4'
Eu Eu -0.1578 3.6682 'International Tables Vol C Tables 4.2.6.8 and 6.1.1.4'
F F 0.0171 0.0103 'International Tables Vol C Tables 4.2.6.8 and 6.1.1.4'
N N 0.0061 0.0033 'International Tables Vol C Tables 4.2.6.8 and 6.1.1.4'
O O 0.0106 0.0060 'International Tables Vol C Tables 4.2.6.8 and 6.1.1.4'

loop_
_geom_angle_atom_site_label_1
_geom_angle_atom_site_label_2
_geom_angle_atom_site_label_3
_geom_angle
_geom_angle_site_symmetry_1
_geom_angle_site_symmetry_3
_geom_angle_publ_flag
O1N Eu1 O8N 107.10(7) . . ?
O1N Eu1 N1 169.64(7) . . ?
O1N Eu1 N1N 25.42(7) . . ?
O1N Eu1 N2N 94.43(7) . . ?
O1N Eu1 N12 124.74(7) . . ?
O2N Eu1 O1N 50.92(7) . . ?
O2N Eu1 O7N 82.28(7) . . ?
O2N Eu1 O8N 79.54(7) . . ?
O2N Eu1 N1 119.30(7) . . ?
O2N Eu1 N1N 25.58(7) . . ?
O2N Eu1 N2N 109.48(7) . . ?
O2N Eu1 N12 153.04(7) . . ?
O004 Eu1 O1N 68.12(7) . . ?
O004 Eu1 O2N 118.66(7) . . ?
O004 Eu1 O4N 78.69(7) . . ?
O004 Eu1 O5N 81.57(7) . . ?
O004 Eu1 O7N 71.21(6) . . ?
O004 Eu1 O8N 116.58(7) . . ?
O004 Eu1 N1 120.95(7) . . ?
O004 Eu1 N1N 93.50(7) . . ?
O004 Eu1 N2N 78.45(7) . . ?
O004 Eu1 N12 61.85(7) . . ?
O4N Eu1 O1N 117.70(7) . . ?
O4N Eu1 O2N 132.62(7) . . ?
O4N Eu1 O7N 142.72(7) . . ?
O4N Eu1 O8N 135.00(7) . . ?
O4N Eu1 N1 70.86(7) . . ?
O4N Eu1 N1N 127.71(7) . . ?
O4N Eu1 N2N 26.08(7) . . ?
O4N Eu1 N12 74.27(7) . . ?
O5N Eu1 O1N 71.48(7) . . ?
O5N Eu1 O2N 85.19(7) . . ?
O5N Eu1 O4N 52.12(7) . . ?
O5N Eu1 O7N 139.38(7) . . ?
O5N Eu1 O8N 160.40(7) . . ?
O5N Eu1 N1 113.36(7) . . ?
O5N Eu1 N1N 75.63(7) . . ?
O5N Eu1 N2N 26.05(7) . . ?
O5N Eu1 N12 120.18(7) . . ?
O7N Eu1 O1N 70.63(7) . . ?
O7N Eu1 O8N 50.46(6) . . ?
O7N Eu1 N1 106.47(7) . . ?
O7N Eu1 N1N 76.55(7) . . ?
O7N Eu1 N2N 149.36(7) . . ?
O7N Eu1 N12 72.40(7) . . ?
O8N Eu1 N1 65.10(7) . . ?
O8N Eu1 N1N 94.92(7) . . ?
O8N Eu1 N2N 157.04(7) . . ?
O8N Eu1 N12 77.29(7) . . ?
O009 Eu1 O1N 112.73(7) . . ?
O009 Eu1 O2N 68.64(7) . . ?
O009 Eu1 O004 157.21(7) . . ?
O009 Eu1 O4N 81.37(7) . . ?
O009 Eu1 O5N 77.51(7) . . ?
O009 Eu1 O7N 131.36(7) . . ?
O009 Eu1 O8N 85.47(7) . . ?
O009 Eu1 N1 61.22(7) . . ?
O009 Eu1 N1N 90.01(7) . . ?
O009 Eu1 N2N 78.79(7) . . ?
O009 Eu1 N12 122.51(7) . . ?
N1 Eu1 N1N 144.88(7) . . ?
N1 Eu1 N2N 92.52(7) . . ?
N2N Eu1 N1N 101.63(7) . . ?
N12 Eu1 N1 61.74(7) . . ?
N12 Eu1 N1N 145.15(7) . . ?
N12 Eu1 N2N 97.17(7) . . ?
N1N O1N Eu1 95.70(16) . . ?
N1N O2N Eu1 96.99(16) . . ?
C26 O004 Eu1 119.71(17) . . ?
N2N O4N Eu1 95.45(16) . . ?
N2N O5N Eu1 96.54(16) . . ?
N3N O7N Eu1 97.03(15) . . ?
N3N O8N Eu1 95.95(16) . . ?
C15 O009 Eu1 127.32(18) . . ?
C2 N1 Eu1 120.17(18) . . ?
C2 N1 C14 119.0(2) . . ?
C14 N1 Eu1 120.80(18) . . ?
O1N N1N Eu1 58.88(13) . . ?
O1N N1N O2N 116.0(2) . . ?
O2N N1N Eu1 57.42(13) . . ?
O3N N1N Eu1 174.5(2) . . ?
O3N N1N O1N 122.0(3) . . ?
O3N N1N O2N 122.0(3) . . ?
O4N N2N Eu1 58.47(13) . . ?
O4N N2N O5N 115.8(2) . . ?
O5N N2N Eu1 57.42(13) . . ?
O6N N2N Eu1 178.0(2) . . ?
O6N N2N O4N 122.2(3) . . ?
O6N N2N O5N 121.9(3) . . ?
O7N N3N Eu1 57.61(13) . . ?
O8N N3N Eu1 58.92(14) . . ?
O8N N3N O7N 116.4(2) . . ?
O9N N3N Eu1 175.7(2) . . ?
O9N N3N O7N 121.4(2) . . ?
O9N N3N O8N 122.2(3) . . ?
C11 N12 Eu1 118.83(18) . . ?
C11 N12 C13 118.8(2) . . ?
C13 N12 Eu1 122.27(17) . . ?
C15 N16 C17 122.8(2) . . ?
C15 N16 C24 119.0(2) . . ?
C17 N16 C24 116.9(2) . . ?
C26 N27 C28 123.1(2) . . ?
C26 N27 C34 117.8(2) . . ?
C28 N27 C34 117.7(2) . . ?
H01A C01H H01B 109.5 . . ?
H01A C01H H01C 109.5 . . ?
H01B C01H H01C 109.5 . . ?
C31 C01H H01A 109.5 . . ?
C31 C01H H01B 109.5 . . ?
C31 C01H H01C 109.5 . . ?
N1 C2 C3 122.2(3) . . ?
N1 C2 C15 111.3(2) . . ?
C3 C2 C15 126.3(3) . . ?
C2 C3 H3 121.4 . . ?
C4 C3 C2 117.3(3) . . ?
C4 C3 H3 121.4 . . ?
F1 C4 C3 119.1(3) . . ?
F1 C4 C5 117.8(3) . . ?
C3 C4 C5 123.1(3) . . ?
C4 C5 C6 124.5(3) . . ?
C4 C5 C14 114.7(3) . . ?
C14 C5 C6 120.8(3) . . ?
C5 C6 H6 119.6 . . ?
C7 C6 C5 120.9(3) . . ?
C7 C6 H6 119.6 . . ?
C6 C7 H7 120.0 . . ?
C6 C7 C8 120.1(3) . . ?
C8 C7 H7 120.0 . . ?
C9 C8 C7 124.8(3) . . ?
C9 C8 C13 115.1(3) . . ?
C13 C8 C7 120.1(3) . . ?
F2 C9 C8 117.4(3) . . ?
F2 C9 C10 119.8(3) . . ?
C10 C9 C8 122.8(3) . . ?
C9 C10 H10 121.3 . . ?
C9 C10 C11 117.4(3) . . ?
C11 C10 H10 121.3 . . ?
N12 C11 C10 122.8(3) . . ?
N12 C11 C26 111.0(2) . . ?
C10 C11 C26 125.7(3) . . ?
N12 C13 C8 123.0(3) . . ?
N12 C13 C14 117.1(2) . . ?
C8 C13 C14 119.8(3) . . ?
N1 C14 C5 123.7(3) . . ?
N1 C14 C13 118.0(2) . . ?
C5 C14 C13 118.3(2) . . ?
O009 C15 N16 121.5(3) . . ?
O009 C15 C2 116.2(2) . . ?
N16 C15 C2 122.2(2) . . ?
C18 C17 N16 119.2(2) . . ?
C18 C17 C22 120.8(3) . . ?
C22 C17 N16 119.9(3) . . ?
C17 C18 H18 120.4 . . ?
C17 C18 C19 119.2(3) . . ?
C19 C18 H18 120.4 . . ?
C18 C19 H19 119.4 . . ?
C18 C19 C20 121.2(3) . . ?
C20 C19 H19 119.4 . . ?
C19 C20 C23 119.5(3) . . ?
C21 C20 C19 118.6(3) . . ?
C21 C20 C23 121.9(3) . . ?
C20 C21 H21 119.5 . . ?
C22 C21 C20 121.0(3) . . ?
C22 C21 H21 119.5 . . ?
C17 C22 H22 120.4 . . ?
C21 C22 C17 119.2(3) . . ?
C21 C22 H22 120.4 . . ?
C20 C23 H23A 109.5 . . ?
C20 C23 H23B 109.5 . . ?
C20 C23 H23C 109.5 . . ?
H23A C23 H23B 109.5 . . ?
H23A C23 H23C 109.5 . . ?
H23B C23 H23C 109.5 . . ?
N16 C24 H24A 109.2 . . ?
N16 C24 H24B 109.2 . . ?
N16 C24 C25 111.9(2) . . ?
H24A C24 H24B 107.9 . . ?
C25 C24 H24A 109.2 . . ?
C25 C24 H24B 109.2 . . ?
C24 C25 H25A 109.5 . . ?
C24 C25 H25B 109.5 . . ?
C24 C25 H25C 109.5 . . ?
H25A C25 H25B 109.5 . . ?
H25A C25 H25C 109.5 . . ?
H25B C25 H25C 109.5 . . ?
O004 C26 Eu1 40.74(13) . . ?
O004 C26 N27 121.9(3) . . ?
O004 C26 C11 116.1(2) . . ?
N27 C26 Eu1 145.28(19) . . ?
N27 C26 C11 121.9(2) . . ?
C11 C26 Eu1 84.32(15) . . ?
C29 C28 N27 120.3(3) . . ?
C29 C28 C33 120.6(3) . . ?
C33 C28 N27 119.1(3) . . ?
C28 C29 H29 120.2 . . ?
C28 C29 C30 119.7(3) . . ?
C30 C29 H29 120.2 . . ?
C29 C30 H30 119.6 . . ?
C31 C30 C29 120.9(3) . . ?
C31 C30 H30 119.6 . . ?
C30 C31 C01H 121.0(3) . . ?
C30 C31 C32 118.7(3) . . ?
C32 C31 C01H 120.3(3) . . ?
C31 C32 H32 119.4 . . ?
C31 C32 C33 121.2(3) . . ?
C33 C32 H32 119.4 . . ?
C28 C33 C32 119.0(3) . . ?
C28 C33 H33 120.5 . . ?
C32 C33 H33 120.5 . . ?
N27 C34 H34A 109.4 . . ?
N27 C34 H34B 109.4 . . ?
N27 C34 C35 111.2(2) . . ?
H34A C34 H34B 108.0 . . ?
C35 C34 H34A 109.4 . . ?
C35 C34 H34B 109.4 . . ?
C34 C35 H35A 109.5 . . ?
C34 C35 H35B 109.5 . . ?
C34 C35 H35C 109.5 . . ?
H35A C35 H35B 109.5 . . ?
H35A C35 H35C 109.5 . . ?
H35B C35 H35C 109.5 . . ?
N1S C1S C2S 179.7(6) . . ?
C1S C2S H2SA 109.5 . . ?
C1S C2S H2SB 109.5 . . ?
C1S C2S H2SC 109.5 . . ?
H2SA C2S H2SB 109.5 . . ?
H2SA C2S H2SC 109.5 . . ?
H2SB C2S H2SC 109.5 . . ?

loop_
_geom_bond_atom_site_label_1
_geom_bond_atom_site_label_2
_geom_bond_distance
_geom_bond_site_symmetry_2
_geom_bond_publ_flag
Eu1 O1N 2.521(2) . ?
Eu1 O2N 2.488(2) . ?
Eu1 O004 2.4306(19) . ?
Eu1 O4N 2.474(2) . ?
Eu1 O5N 2.450(2) . ?
Eu1 O7N 2.513(2) . ?
Eu1 O8N 2.543(2) . ?
Eu1 O009 2.4074(19) . ?
Eu1 N1 2.630(2) . ?
Eu1 N1N 2.931(2) . ?
Eu1 N2N 2.889(2) . ?
Eu1 N12 2.590(2) . ?
F1 C4 1.340(3) . ?
F2 C9 1.340(3) . ?
O1N N1N 1.264(3) . ?
O2N N1N 1.275(3) . ?
O3N N1N 1.220(3) . ?
O004 C26 1.247(3) . ?
O4N N2N 1.276(3) . ?
O5N N2N 1.277(3) . ?
O6N N2N 1.215(3) . ?
O7N N3N 1.275(3) . ?
O8N N3N 1.261(3) . ?
O009 C15 1.252(3) . ?
O9N N3N 1.224(3) . ?
N1 C2 1.333(3) . ?
N1 C14 1.339(3) . ?
N12 C11 1.326(3) . ?
N12 C13 1.351(3) . ?
N16 C15 1.331(4) . ?
N16 C17 1.442(3) . ?
N16 C24 1.483(4) . ?
N27 C26 1.335(4) . ?
N27 C28 1.436(4) . ?
N27 C34 1.473(4) . ?
C01H H01A 0.9800 . ?
C01H H01B 0.9800 . ?
C01H H01C 0.9800 . ?
C01H C31 1.514(4) . ?
C2 C3 1.406(4) . ?
C2 C15 1.514(4) . ?
C3 H3 0.9500 . ?
C3 C4 1.361(4) . ?
C4 C5 1.394(4) . ?
C5 C6 1.432(4) . ?
C5 C14 1.411(4) . ?
C6 H6 0.9500 . ?
C6 C7 1.349(4) . ?
C7 H7 0.9500 . ?
C7 C8 1.436(4) . ?
C8 C9 1.396(4) . ?
C8 C13 1.413(4) . ?
C9 C10 1.359(4) . ?
C10 H10 0.9500 . ?
C10 C11 1.399(4) . ?
C11 C26 1.510(4) . ?
C13 C14 1.433(4) . ?
C17 C18 1.384(4) . ?
C17 C22 1.390(4) . ?
C18 H18 0.9500 . ?
C18 C19 1.384(4) . ?
C19 H19 0.9500 . ?
C19 C20 1.394(4) . ?
C20 C21 1.391(4) . ?
C20 C23 1.508(4) . ?
C21 H21 0.9500 . ?
C21 C22 1.385(4) . ?
C22 H22 0.9500 . ?
C23 H23A 0.9800 . ?
C23 H23B 0.9800 . ?
C23 H23C 0.9800 . ?
C24 H24A 0.9900 . ?
C24 H24B 0.9900 . ?
C24 C25 1.523(4) . ?
C25 H25A 0.9800 . ?
C25 H25B 0.9800 . ?
C25 H25C 0.9800 . ?
C28 C29 1.383(4) . ?
C28 C33 1.385(4) . ?
C29 H29 0.9500 . ?
C29 C30 1.386(4) . ?
C30 H30 0.9500 . ?
C30 C31 1.385(5) . ?
C31 C32 1.390(4) . ?
C32 H32 0.9500 . ?
C32 C33 1.391(4) . ?
C33 H33 0.9500 . ?
C34 H34A 0.9900 . ?
C34 H34B 0.9900 . ?
C34 C35 1.515(4) . ?
C35 H35A 0.9800 . ?
C35 H35B 0.9800 . ?
C35 H35C 0.9800 . ?
N1S C1S 1.141(6) . ?
C1S C2S 1.445(6) . ?
C2S H2SA 0.9800 . ?
C2S H2SB 0.9800 . ?
C2S H2SC 0.9800 . ?

loop_
_geom_torsion_atom_site_label_1
_geom_torsion_atom_site_label_2
_geom_torsion_atom_site_label_3
_geom_torsion_atom_site_label_4
_geom_torsion
_geom_torsion_site_symmetry_1
_geom_torsion_site_symmetry_2
_geom_torsion_site_symmetry_3
_geom_torsion_site_symmetry_4
_geom_torsion_publ_flag
Eu1 O1N N1N O2N 6.2(2) . . . . ?
Eu1 O1N N1N O3N -173.6(2) . . . . ?
Eu1 O2N N1N O1N -6.3(2) . . . . ?
Eu1 O2N N1N O3N 173.5(2) . . . . ?
Eu1 O004 C26 N27 -139.5(2) . . . . ?
Eu1 O004 C26 C11 42.4(3) . . . . ?
Eu1 O4N N2N O5N -2.1(2) . . . . ?
Eu1 O4N N2N O6N 177.8(2) . . . . ?
Eu1 O5N N2N O4N 2.1(2) . . . . ?
Eu1 O5N N2N O6N -177.8(2) . . . . ?
Eu1 O7N N3N O8N -4.1(2) . . . . ?
Eu1 O7N N3N O9N 175.1(2) . . . . ?
Eu1 O8N N3N O7N 4.0(2) . . . . ?
Eu1 O8N N3N O9N -175.1(2) . . . . ?
Eu1 O009 C15 N16 158.74(19) . . . . ?
Eu1 O009 C15 C2 -24.7(3) . . . . ?
Eu1 N1 C2 C3 175.8(2) . . . . ?
Eu1 N1 C2 C15 -0.5(3) . . . . ?
Eu1 N1 C14 C5 -177.2(2) . . . . ?
Eu1 N1 C14 C13 1.8(3) . . . . ?
Eu1 N12 C11 C10 -176.0(2) . . . . ?
Eu1 N12 C11 C26 -3.4(3) . . . . ?
Eu1 N12 C13 C8 177.5(2) . . . . ?
Eu1 N12 C13 C14 -1.1(3) . . . . ?
F1 C4 C5 C6 -0.3(4) . . . . ?
F1 C4 C5 C14 179.1(2) . . . . ?
F2 C9 C10 C11 -179.8(3) . . . . ?
N1 C2 C3 C4 1.7(4) . . . . ?
N1 C2 C15 O009 14.4(3) . . . . ?
N1 C2 C15 N16 -169.1(3) . . . . ?
N12 C11 C26 Eu1 2.4(2) . . . . ?
N12 C11 C26 O004 -23.8(3) . . . . ?
N12 C11 C26 N27 158.1(3) . . . . ?
N12 C13 C14 N1 -0.5(4) . . . . ?
N12 C13 C14 C5 178.6(2) . . . . ?
N16 C17 C18 C19 -178.7(2) . . . . ?
N16 C17 C22 C21 177.9(2) . . . . ?
N27 C28 C29 C30 179.6(3) . . . . ?
N27 C28 C33 C32 -179.8(3) . . . . ?
C01H C31 C32 C33 179.5(3) . . . . ?
C2 N1 C14 C5 0.8(4) . . . . ?
C2 N1 C14 C13 179.7(2) . . . . ?
C2 C3 C4 F1 179.7(2) . . . . ?
C2 C3 C4 C5 0.3(4) . . . . ?
C3 C2 C15 O009 -161.8(3) . . . . ?
C3 C2 C15 N16 14.8(4) . . . . ?
C3 C4 C5 C6 179.1(3) . . . . ?
C3 C4 C5 C14 -1.6(4) . . . . ?
C4 C5 C6 C7 178.1(3) . . . . ?
C4 C5 C14 N1 1.0(4) . . . . ?
C4 C5 C14 C13 -177.9(2) . . . . ?
C5 C6 C7 C8 -0.5(4) . . . . ?
C6 C5 C14 N1 -179.6(3) . . . . ?
C6 C5 C14 C13 1.4(4) . . . . ?
C6 C7 C8 C9 -176.6(3) . . . . ?
C6 C7 C8 C13 1.9(4) . . . . ?
C7 C8 C9 F2 -0.2(4) . . . . ?
C7 C8 C9 C10 178.9(3) . . . . ?
C7 C8 C13 N12 179.9(3) . . . . ?
C7 C8 C13 C14 -1.6(4) . . . . ?
C8 C9 C10 C11 1.1(4) . . . . ?
C8 C13 C14 N1 -179.1(2) . . . . ?
C8 C13 C14 C5 0.0(4) . . . . ?
C9 C8 C13 N12 -1.4(4) . . . . ?
C9 C8 C13 C14 177.1(3) . . . . ?
C9 C10 C11 N12 -1.5(4) . . . . ?
C9 C10 C11 C26 -173.0(3) . . . . ?
C10 C11 C26 Eu1 174.8(3) . . . . ?
C10 C11 C26 O004 148.5(3) . . . . ?
C10 C11 C26 N27 -29.5(4) . . . . ?
C11 N12 C13 C8 1.1(4) . . . . ?
C11 N12 C13 C14 -177.5(2) . . . . ?
C13 N12 C11 C10 0.5(4) . . . . ?
C13 N12 C11 C26 173.1(2) . . . . ?
C13 C8 C9 F2 -178.8(2) . . . . ?
C13 C8 C9 C10 0.3(4) . . . . ?
C14 N1 C2 C3 -2.2(4) . . . . ?
C14 N1 C2 C15 -178.5(2) . . . . ?
C14 C5 C6 C7 -1.2(4) . . . . ?
C15 N16 C17 C18 61.3(4) . . . . ?
C15 N16 C17 C22 -118.1(3) . . . . ?
C15 N16 C24 C25 -90.4(3) . . . . ?
C15 C2 C3 C4 177.4(3) . . . . ?
C17 N16 C15 O009 -162.8(3) . . . . ?
C17 N16 C15 C2 20.8(4) . . . . ?
C17 N16 C24 C25 76.9(3) . . . . ?
C17 C18 C19 C20 1.0(4) . . . . ?
C18 C17 C22 C21 -1.4(4) . . . . ?
C18 C19 C20 C21 -1.8(4) . . . . ?
C18 C19 C20 C23 179.4(3) . . . . ?
C19 C20 C21 C22 1.0(4) . . . . ?
C20 C21 C22 C17 0.6(4) . . . . ?
C22 C17 C18 C19 0.6(4) . . . . ?
C23 C20 C21 C22 179.7(3) . . . . ?
C24 N16 C15 O009 3.7(4) . . . . ?
C24 N16 C15 C2 -172.7(2) . . . . ?
C24 N16 C17 C18 -105.6(3) . . . . ?
C24 N16 C17 C22 75.1(3) . . . . ?
C26 N27 C28 C29 -54.6(4) . . . . ?
C26 N27 C28 C33 126.7(3) . . . . ?
C26 N27 C34 C35 90.1(3) . . . . ?
C28 N27 C26 Eu1 114.9(3) . . . . ?
C28 N27 C26 O004 162.9(3) . . . . ?
C28 N27 C26 C11 -19.1(4) . . . . ?
C28 N27 C34 C35 -76.5(3) . . . . ?
C28 C29 C30 C31 0.3(5) . . . . ?
C29 C28 C33 C32 1.5(4) . . . . ?
C29 C30 C31 C01H -179.8(3) . . . . ?
C29 C30 C31 C32 1.3(5) . . . . ?
C30 C31 C32 C33 -1.5(5) . . . . ?
C31 C32 C33 C28 0.1(5) . . . . ?
C33 C28 C29 C30 -1.7(4) . . . . ?
C34 N27 C26 Eu1 -51.0(4) . . . . ?
C34 N27 C26 O004 -2.9(4) . . . . ?
C34 N27 C26 C11 175.0(2) . . . . ?
C34 N27 C28 C29 111.2(3) . . . . ?
C34 N27 C28 C33 -67.5(4) . . . . ?
